data_7229066
loop_
_publ_author_name
'Forsyth, Craig M.'
'Deacon, Glen B.'
'Junk, Peter Courtney'
'Greenhill, Neil B.'

_publ_section_title
;
 Recurrent supramolecular scenarios within complex 3-D hydrogen bond
 networks derived from organic ammonium salts of
 (4-amino-1-hydroxybutylidine)-1,1-bisphosphonic acid.
;
_journal_name_full CrystEngComm
_journal_paper_doi 10.1039/C7CE01034F
_journal_year 2017
_chemical_formula_moiety 'C4 H11 N O7 P2, C6 H16 N2, 3(H2 O)'
_chemical_formula_sum 'C10 H33 N3 O10 P2'
_chemical_formula_weight 417.33
_space_group_crystal_system triclinic
_space_group_IT_number 2
_space_group_name_Hall '-P 1'
_space_group_name_H-M_alt 'P -1'
_symmetry_space_group_name_Hall '-P 1'
_symmetry_space_group_name_H-M 'P -1'
_atom_sites_solution_hydrogens mixed
_audit_creation_method SHELXL-2014/7
_audit_update_record
;
2017-06-02 deposited with the CCDC.
2017-09-05 downloaded from the CCDC.
;
_cell_angle_alpha 89.909(5)
_cell_angle_beta 82.523(6)
_cell_angle_gamma 87.458(6)
_cell_formula_units_Z 4
_cell_length_a 7.0822(6)
_cell_length_b 16.2842(10)
_cell_length_c 16.4233(10)
_cell_measurement_reflns_used 2596
_cell_measurement_temperature 123(2)
_cell_measurement_theta_max 66.5490
_cell_measurement_theta_min 3.8070
_cell_volume 1876.1(2)
_computing_cell_refinement 'CrysAlisPro 1.171.38.43d (Rigaku OD, 2015)'
_computing_data_collection 'CrysAlisPro 1.171.38.43d (Rigaku OD, 2015)'
_computing_data_reduction 'CrysAlisPro 1.171.38.43d (Rigaku OD, 2015)'
_computing_structure_refinement 'SHELXL-2014/7 (Sheldrick, 2015)'
_computing_structure_solution 'SHELXS-97 (Sheldrick, 2015)'
_diffrn_ambient_temperature 123(2)
_diffrn_detector_area_resol_mean 10.3389
_diffrn_measured_fraction_theta_full 0.986
_diffrn_measured_fraction_theta_max 0.986
_diffrn_measurement_device_type 'Xcalibur, Ruby, Gemini ultra'
_diffrn_measurement_method '\w scans'
_diffrn_radiation_type CuK\a
_diffrn_radiation_wavelength 1.54178
_diffrn_reflns_av_R_equivalents 0.1270
_diffrn_reflns_av_sigmaI/netI 0.1893
_diffrn_reflns_Laue_measured_fraction_full 0.986
_diffrn_reflns_Laue_measured_fraction_max 0.986
_diffrn_reflns_limit_h_max 8
_diffrn_reflns_limit_h_min -8
_diffrn_reflns_limit_k_max 19
_diffrn_reflns_limit_k_min -19
_diffrn_reflns_limit_l_max 19
_diffrn_reflns_limit_l_min -19
_diffrn_reflns_number 23559
_diffrn_reflns_point_group_measured_fraction_full 0.986
_diffrn_reflns_point_group_measured_fraction_max 0.986
_diffrn_reflns_theta_full 67.012
_diffrn_reflns_theta_max 67.012
_diffrn_reflns_theta_min 3.833
_diffrn_source 'fine-focus sealed X-ray tube'
_exptl_absorpt_coefficient_mu 2.610
_exptl_absorpt_correction_T_max 1.00000
_exptl_absorpt_correction_T_min 0.82261
_exptl_absorpt_correction_type multi-scan
_exptl_absorpt_process_details
;
CrysAlisPro 1.171.38.43d (Rigaku Oxford Diffraction, 2015)
Empirical absorption correction using spherical harmonics,
 implemented in SCALE3 ABSPACK scaling algorithm.
;
_exptl_crystal_colour colourless
_exptl_crystal_density_diffrn 1.478
_exptl_crystal_density_meas ?
_exptl_crystal_description needle
_exptl_crystal_F_000 896
_exptl_crystal_size_max 0.20
_exptl_crystal_size_mid 0.02
_exptl_crystal_size_min 0.02
_refine_diff_density_max 0.475
_refine_diff_density_min -0.452
_refine_diff_density_rms 0.093
_refine_ls_extinction_method none
_refine_ls_goodness_of_fit_ref 0.933
_refine_ls_hydrogen_treatment mixed
_refine_ls_matrix_type full
_refine_ls_number_parameters 554
_refine_ls_number_reflns 6835
_refine_ls_number_restraints 34
_refine_ls_restrained_S_all 0.931
_refine_ls_R_factor_all 0.0862
_refine_ls_R_factor_gt 0.0518
_refine_ls_shift/su_max 0.001
_refine_ls_shift/su_mean 0.000
_refine_ls_structure_factor_coef Fsqd
_refine_ls_weighting_details 'w=1/[\s^2^(Fo^2^)+(0.0548P)^2^] where P=(Fo^2^+2Fc^2^)/3'
_refine_ls_weighting_scheme calc
_refine_ls_wR_factor_gt 0.1160
_refine_ls_wR_factor_ref 0.1253
_reflns_Friedel_coverage 0.000
_reflns_number_gt 4325
_reflns_number_total 6835
_reflns_threshold_expression 'I > 2\s(I)'
_cod_data_source_file c7ce01034f2.cif
_cod_data_source_block shelx_CCDC8
_cod_depositor_comments
;
The following automatic conversions were performed:

'_exptl_crystal_density_meas' value 'not measured' was changed to '?'
- the value is perceived as not measured.

Automatic conversion script
Id: cif_fix_values 4973 2017-02-22 13:04:09Z antanas 
;
_cod_database_code 7229066
_shelx_shelxl_version_number 2014/7
_shelx_space_group_comment
;
The symmetry employed for this shelxl refinement is uniquely defined
by the following loop, which should always be used as a source of
symmetry information in preference to the above space-group names.
They are only intended as comments.
;
_oxdiff_twin_integration_method simultaneous
_twin_special_details
;
Component 2 rotated by -179.9009\% 
 around [0.95 0.10 0.29] (reciprocal) or [1.00 -0.00 -0.00] (direct)
;

loop_
_space_group_symop_operation_xyz
'x, y, z'
'-x, -y, -z'

loop_
_atom_site_label
_atom_site_type_symbol
_atom_site_fract_x
_atom_site_fract_y
_atom_site_fract_z
_atom_site_U_iso_or_equiv
_atom_site_adp_type
_atom_site_occupancy
_atom_site_site_symmetry_order
_atom_site_calc_flag
_atom_site_refinement_flags_posn
_atom_site_refinement_flags_adp
P1 P 0.72641(16) 1.03043(6) 0.36943(6) 0.0217(2) Uani 1 1 d . .
P2 P 0.89768(15) 1.18197(6) 0.28414(6) 0.0208(2) Uani 1 1 d . .
P3 P 0.77673(16) 0.63113(6) 0.03286(6) 0.0208(2) Uani 1 1 d . .
P4 P 0.55235(15) 0.71820(6) 0.18185(6) 0.0201(2) Uani 1 1 d . .
O1 O 0.8140(4) 0.95456(16) 0.40627(17) 0.0259(7) Uani 1 1 d . .
O2 O 0.6687(5) 1.09762(16) 0.43476(18) 0.0278(7) Uani 1 1 d . .
O3 O 0.5625(4) 1.01304(18) 0.32308(18) 0.0284(7) Uani 1 1 d . .
O4 O 0.8773(5) 1.21540(16) 0.37518(18) 0.0272(7) Uani 1 1 d D .
H4 H 0.804(7) 1.182(3) 0.403(3) 0.041 Uiso 1 1 d D U
O5 O 1.0804(4) 1.21394(16) 0.24045(18) 0.0258(7) Uani 1 1 d . .
O6 O 0.7226(4) 1.20193(17) 0.24354(18) 0.0283(7) Uani 1 1 d . .
O7 O 1.1003(4) 1.05904(16) 0.33146(17) 0.0217(6) Uani 1 1 d D .
H7 H 1.096(8) 1.0142(19) 0.358(3) 0.033 Uiso 1 1 d D U
O8 O 0.7142(4) 0.59087(16) -0.04185(17) 0.0257(7) Uani 1 1 d . .
O9 O 0.7932(4) 0.56865(16) 0.10235(17) 0.0240(6) Uani 1 1 d . .
O10 O 0.9560(4) 0.67829(16) 0.01405(18) 0.0267(7) Uani 1 1 d . .
O11 O 0.5293(4) 0.62722(16) 0.21492(17) 0.0245(6) Uani 1 1 d D .
H11 H 0.615(6) 0.599(3) 0.182(3) 0.037 Uiso 1 1 d D U
O12 O 0.7296(4) 0.75364(16) 0.20588(17) 0.0248(6) Uani 1 1 d . .
O13 O 0.3701(4) 0.76670(17) 0.21079(17) 0.0254(6) Uani 1 1 d . .
O14 O 0.3988(4) 0.66949(16) 0.05638(17) 0.0226(6) Uani 1 1 d D .
H14 H 0.411(8) 0.646(3) 0.0096(18) 0.034 Uiso 1 1 d D U
O15 O 0.2724(4) 0.92973(17) 0.40530(19) 0.0264(7) Uani 1 1 d D .
H1W H 0.367(5) 0.958(3) 0.386(3) 0.040 Uiso 1 1 d D U
H2W H 0.284(8) 0.928(3) 0.4564(15) 0.040 Uiso 1 1 d D U
O16 O 0.1536(5) 0.77800(18) 0.36485(19) 0.0306(7) Uani 1 1 d D .
H3W H 0.182(8) 0.8256(19) 0.379(3) 0.046 Uiso 1 1 d D U
H4W H 0.213(8) 0.764(3) 0.318(2) 0.046 Uiso 1 1 d D U
O17 O 0.4858(5) 0.94077(18) 0.1838(2) 0.0356(8) Uani 1 1 d D .
H5W H 0.515(9) 0.952(4) 0.231(2) 0.053 Uiso 1 1 d D U
H6W H 0.446(9) 0.8917(19) 0.188(4) 0.053 Uiso 1 1 d D U
O18 O 0.4453(5) 0.64173(19) -0.22675(19) 0.0319(7) Uani 1 1 d D .
H7W H 0.376(7) 0.629(3) -0.183(2) 0.048 Uiso 1 1 d D U
H8W H 0.387(8) 0.688(2) -0.233(3) 0.048 Uiso 1 1 d D U
O19 O 0.2607(5) 0.59626(17) -0.07645(18) 0.0276(7) Uani 1 1 d D .
H9W H 0.243(8) 0.5445(14) -0.077(3) 0.041 Uiso 1 1 d D U
H10W H 0.161(5) 0.619(3) -0.049(3) 0.041 Uiso 1 1 d D U
O20 O 0.0926(5) 0.81599(19) -0.0617(2) 0.0352(8) Uani 1 1 d D .
H11W H 0.040(8) 0.770(2) -0.051(4) 0.053 Uiso 1 1 d D U
H12W H 0.133(9) 0.805(4) -0.1121(17) 0.053 Uiso 1 1 d D U
N1 N 1.0649(6) 0.8099(2) 0.1257(2) 0.0260(8) Uani 1 1 d D .
H1N H 0.957(5) 0.788(3) 0.152(3) 0.039 Uiso 1 1 d D U
H2N H 1.108(8) 0.795(3) 0.0727(16) 0.039 Uiso 1 1 d D U
H3N H 1.165(5) 0.794(3) 0.151(3) 0.039 Uiso 1 1 d D U
N2 N 0.7592(6) 0.8000(2) 0.3669(2) 0.0257(8) Uani 1 1 d D .
H4N H 0.769(8) 0.8549(14) 0.370(3) 0.039 Uiso 1 1 d D U
H5N H 0.886(4) 0.783(3) 0.365(3) 0.039 Uiso 1 1 d D U
H6N H 0.726(8) 0.784(3) 0.318(2) 0.039 Uiso 1 1 d D U
N3 N 0.7262(5) 0.8611(2) 0.5429(2) 0.0232(8) Uani 1 1 d D .
H7N H 0.802(6) 0.866(3) 0.583(2) 0.035 Uiso 1 1 d D U
H8N H 0.601(4) 0.879(3) 0.560(3) 0.035 Uiso 1 1 d D U
H9N H 0.773(7) 0.896(2) 0.503(2) 0.035 Uiso 1 1 d D U
N4 N 0.5855(6) 0.8744(2) -0.1901(2) 0.0250(8) Uani 1 1 d D .
H10N H 0.803(8) 0.624(3) -0.1414(13) 0.037 Uiso 1 1 d D U
H11N H 0.890(7) 0.677(2) -0.208(3) 0.037 Uiso 1 1 d D U
H12N H 0.710(4) 0.637(3) -0.214(3) 0.037 Uiso 1 1 d D U
N5 N 0.8293(6) 0.6297(2) -0.1973(2) 0.0252(8) Uani 1 1 d D .
H13N H 0.780(7) 0.499(2) -0.103(3) 0.038 Uiso 1 1 d D U
H14N H 0.955(4) 0.439(3) -0.126(3) 0.038 Uiso 1 1 d D U
H15N H 0.756(7) 0.410(2) -0.127(3) 0.038 Uiso 1 1 d D U
N6 N 0.8302(6) 0.4545(2) -0.1347(2) 0.0236(8) Uani 1 1 d D .
H16N H 0.700(4) 0.849(3) -0.211(3) 0.035 Uiso 1 1 d D U
H17N H 0.487(5) 0.846(3) -0.207(3) 0.035 Uiso 1 1 d D U
H18N H 0.585(8) 0.9260(16) -0.209(3) 0.035 Uiso 1 1 d D U
C1 C 0.9253(6) 1.0689(2) 0.2960(3) 0.0208(9) Uani 1 1 d . .
C2 C 0.9434(6) 1.0285(2) 0.2116(2) 0.0201(8) Uani 1 1 d . .
H2A H 1.0471 1.0541 0.1753 0.024 Uiso 1 1 calc R U
H2B H 0.8234 1.0398 0.1878 0.024 Uiso 1 1 calc R U
C3 C 0.9849(7) 0.9347(2) 0.2119(3) 0.0250(9) Uani 1 1 d . .
H3A H 1.0910 0.9219 0.2443 0.030 Uiso 1 1 calc R U
H3B H 0.8708 0.9074 0.2385 0.030 Uiso 1 1 calc R U
C4 C 1.0373(7) 0.9017(2) 0.1255(3) 0.0258(9) Uani 1 1 d . .
H4A H 0.9349 0.9177 0.0921 0.031 Uiso 1 1 calc R U
H4B H 1.1562 0.9262 0.1001 0.031 Uiso 1 1 calc R U
C5 C 0.6293(7) 0.7668(3) 0.4383(3) 0.0269(9) Uani 1 1 d . .
H5 H 0.5089 0.8020 0.4460 0.032 Uiso 1 1 calc R U
C6 C 0.5800(7) 0.6804(3) 0.4177(3) 0.0285(10) Uani 1 1 d . .
H6A H 0.6989 0.6475 0.3996 0.034 Uiso 1 1 calc R U
H6B H 0.5027 0.6825 0.3716 0.034 Uiso 1 1 calc R U
C7 C 0.4692(8) 0.6385(3) 0.4909(3) 0.0343(11) Uani 1 1 d . .
H7A H 0.3452 0.6685 0.5065 0.041 Uiso 1 1 calc R U
H7B H 0.4442 0.5815 0.4760 0.041 Uiso 1 1 calc R U
C8 C 0.5840(8) 0.6376(3) 0.5626(3) 0.0363(11) Uani 1 1 d . .
H8A H 0.7066 0.6064 0.5472 0.044 Uiso 1 1 calc R U
H8B H 0.5130 0.6096 0.6099 0.044 Uiso 1 1 calc R U
C9 C 0.6225(7) 0.7248(2) 0.5874(3) 0.0267(10) Uani 1 1 d . .
H9A H 0.7020 0.7225 0.6327 0.032 Uiso 1 1 calc R U
H9B H 0.5002 0.7541 0.6077 0.032 Uiso 1 1 calc R U
C10 C 0.7241(7) 0.7723(2) 0.5157(3) 0.0274(10) Uani 1 1 d . .
H10 H 0.8585 0.7498 0.5037 0.033 Uiso 1 1 calc R U
C11 C 0.5749(6) 0.7053(2) 0.0701(2) 0.0213(9) Uani 1 1 d . .
C12 C 0.5892(6) 0.7897(2) 0.0273(2) 0.0210(9) Uani 1 1 d . .
H12A H 0.4801 0.8258 0.0514 0.025 Uiso 1 1 calc R U
H12B H 0.7071 0.8147 0.0397 0.025 Uiso 1 1 calc R U
C13 C 0.5910(6) 0.7881(2) -0.0654(3) 0.0230(9) Uani 1 1 d . .
H13A H 0.7121 0.7614 -0.0915 0.028 Uiso 1 1 calc R U
H13B H 0.4849 0.7555 -0.0794 0.028 Uiso 1 1 calc R U
C14 C 0.5706(7) 0.8749(2) -0.0983(3) 0.0261(9) Uani 1 1 d . .
H14A H 0.4456 0.9002 -0.0750 0.031 Uiso 1 1 calc R U
H14B H 0.6716 0.9085 -0.0810 0.031 Uiso 1 1 calc R U
C15 C 0.9464(7) 0.5589(2) -0.2384(3) 0.0250(9) Uani 1 1 d . .
H15 H 1.0695 0.5527 -0.2149 0.030 Uiso 1 1 calc R U
C16 C 0.9869(7) 0.5788(3) -0.3290(3) 0.0296(10) Uani 1 1 d . .
H16A H 1.0756 0.6244 -0.3361 0.035 Uiso 1 1 calc R U
H16B H 0.8665 0.5981 -0.3489 0.035 Uiso 1 1 calc R U
C17 C 1.0730(7) 0.5062(3) -0.3813(3) 0.0325(11) Uani 1 1 d . .
H17A H 1.2007 0.4904 -0.3664 0.039 Uiso 1 1 calc R U
H17B H 1.0879 0.5217 -0.4400 0.039 Uiso 1 1 calc R U
C18 C 0.9435(7) 0.4336(3) -0.3674(3) 0.0319(10) Uani 1 1 d . .
H18A H 0.8158 0.4491 -0.3824 0.038 Uiso 1 1 calc R U
H18B H 0.9976 0.3865 -0.4023 0.038 Uiso 1 1 calc R U
C19 C 0.9268(7) 0.4093(2) -0.2774(3) 0.0256(9) Uani 1 1 d . .
H19A H 1.0550 0.3943 -0.2626 0.031 Uiso 1 1 calc R U
H19B H 0.8478 0.3606 -0.2683 0.031 Uiso 1 1 calc R U
C20 C 0.8362(7) 0.4803(2) -0.2228(3) 0.0245(9) Uani 1 1 d . .
H20 H 0.7026 0.4914 -0.2349 0.029 Uiso 1 1 calc R U

loop_
_atom_site_aniso_label
_atom_site_aniso_U_11
_atom_site_aniso_U_22
_atom_site_aniso_U_33
_atom_site_aniso_U_23
_atom_site_aniso_U_13
_atom_site_aniso_U_12
P1 0.0231(6) 0.0166(5) 0.0244(5) 0.0022(4) 0.0011(4) -0.0029(4)
P2 0.0217(6) 0.0144(5) 0.0256(6) 0.0023(4) -0.0008(4) -0.0008(4)
P3 0.0219(6) 0.0168(5) 0.0229(5) 0.0020(4) -0.0002(4) 0.0005(4)
P4 0.0209(6) 0.0172(5) 0.0218(5) 0.0004(4) -0.0017(4) -0.0015(4)
O1 0.0325(18) 0.0173(13) 0.0271(15) 0.0025(11) 0.0001(13) -0.0043(12)
O2 0.0329(18) 0.0210(14) 0.0280(15) 0.0033(12) 0.0024(13) -0.0022(13)
O3 0.0204(16) 0.0314(15) 0.0332(16) 0.0045(13) -0.0014(13) -0.0062(13)
O4 0.0339(18) 0.0180(14) 0.0293(16) 0.0013(12) -0.0009(14) -0.0054(13)
O5 0.0267(17) 0.0153(13) 0.0341(16) 0.0022(12) 0.0014(13) -0.0028(12)
O6 0.0235(17) 0.0243(14) 0.0377(17) 0.0049(13) -0.0065(13) -0.0025(12)
O7 0.0190(15) 0.0172(13) 0.0291(16) 0.0037(11) -0.0033(12) -0.0021(12)
O8 0.0282(17) 0.0196(13) 0.0277(15) -0.0005(12) 0.0017(13) 0.0003(12)
O9 0.0278(17) 0.0186(13) 0.0246(15) 0.0040(11) -0.0010(12) 0.0022(12)
O10 0.0232(16) 0.0232(14) 0.0330(16) 0.0031(12) -0.0010(13) -0.0004(12)
O11 0.0274(17) 0.0200(14) 0.0253(15) 0.0004(11) 0.0007(13) -0.0026(12)
O12 0.0237(16) 0.0243(14) 0.0267(15) 0.0017(12) -0.0037(12) -0.0046(12)
O13 0.0242(16) 0.0249(14) 0.0264(15) -0.0009(12) -0.0009(12) 0.0010(12)
O14 0.0237(16) 0.0230(14) 0.0216(14) 0.0006(11) -0.0039(12) -0.0051(12)
O15 0.0246(17) 0.0245(15) 0.0311(16) 0.0063(13) -0.0047(14) -0.0082(13)
O16 0.0333(18) 0.0261(15) 0.0313(17) -0.0038(14) 0.0013(14) -0.0035(14)
O17 0.044(2) 0.0234(15) 0.0411(19) 0.0031(14) -0.0120(16) -0.0025(15)
O18 0.0296(18) 0.0280(15) 0.0356(18) 0.0062(14) 0.0027(14) 0.0052(14)
O19 0.0293(18) 0.0187(14) 0.0334(17) -0.0016(13) 0.0018(14) -0.0024(13)
O20 0.044(2) 0.0302(16) 0.0324(17) 0.0010(14) -0.0046(16) -0.0092(15)
N1 0.022(2) 0.0248(18) 0.031(2) -0.0002(16) -0.0016(16) -0.0009(15)
N2 0.032(2) 0.0240(18) 0.0213(18) 0.0045(15) -0.0042(16) -0.0063(17)
N3 0.024(2) 0.0215(17) 0.0239(19) 0.0032(14) -0.0035(16) -0.0030(15)
N4 0.025(2) 0.0206(17) 0.0281(19) 0.0072(15) 0.0000(16) -0.0005(15)
N5 0.033(2) 0.0155(16) 0.0260(19) -0.0001(15) 0.0016(17) -0.0038(16)
N6 0.025(2) 0.0167(17) 0.0274(19) -0.0005(14) 0.0020(16) -0.0008(15)
C1 0.020(2) 0.0137(18) 0.029(2) 0.0030(16) -0.0025(17) -0.0027(16)
C2 0.021(2) 0.0164(18) 0.023(2) 0.0009(16) -0.0011(17) -0.0021(16)
C3 0.022(2) 0.026(2) 0.027(2) 0.0043(17) -0.0021(18) -0.0014(18)
C4 0.030(3) 0.021(2) 0.026(2) -0.0001(17) -0.0015(19) 0.0009(18)
C5 0.026(2) 0.028(2) 0.026(2) 0.0030(18) 0.0011(18) -0.0024(18)
C6 0.034(3) 0.025(2) 0.026(2) -0.0002(17) -0.003(2) -0.0043(19)
C7 0.040(3) 0.031(2) 0.032(2) 0.0027(19) -0.002(2) -0.012(2)
C8 0.044(3) 0.028(2) 0.036(3) 0.008(2) -0.002(2) -0.005(2)
C9 0.031(3) 0.024(2) 0.025(2) 0.0038(17) -0.0037(19) -0.0018(18)
C10 0.034(3) 0.021(2) 0.027(2) 0.0000(17) -0.0032(19) -0.0026(19)
C11 0.021(2) 0.0181(19) 0.025(2) 0.0013(16) -0.0019(18) -0.0056(17)
C12 0.022(2) 0.0156(18) 0.025(2) -0.0004(16) -0.0008(17) 0.0008(16)
C13 0.024(2) 0.0180(19) 0.027(2) -0.0009(16) -0.0008(18) -0.0017(17)
C14 0.030(3) 0.020(2) 0.027(2) 0.0017(17) -0.0022(19) 0.0028(18)
C15 0.026(2) 0.023(2) 0.026(2) 0.0019(17) -0.0019(18) -0.0026(18)
C16 0.038(3) 0.022(2) 0.028(2) 0.0034(17) 0.000(2) -0.0003(19)
C17 0.038(3) 0.026(2) 0.031(2) -0.0016(18) 0.006(2) 0.002(2)
C18 0.038(3) 0.026(2) 0.031(2) -0.0037(18) -0.001(2) 0.000(2)
C19 0.026(2) 0.022(2) 0.030(2) 0.0002(17) -0.0039(19) -0.0030(18)
C20 0.028(2) 0.021(2) 0.025(2) 0.0025(17) -0.0023(18) -0.0026(18)

loop_
_atom_type_symbol
_atom_type_description
_atom_type_scat_dispersion_real
_atom_type_scat_dispersion_imag
_atom_type_scat_source
C C 0.0181 0.0091 'International Tables Vol C Tables 4.2.6.8 and 6.1.1.4'
H H 0.0000 0.0000 'International Tables Vol C Tables 4.2.6.8 and 6.1.1.4'
N N 0.0311 0.0180 'International Tables Vol C Tables 4.2.6.8 and 6.1.1.4'
O O 0.0492 0.0322 'International Tables Vol C Tables 4.2.6.8 and 6.1.1.4'
P P 0.2955 0.4335 'International Tables Vol C Tables 4.2.6.8 and 6.1.1.4'

loop_
_geom_angle_atom_site_label_1
_geom_angle_atom_site_label_2
_geom_angle_atom_site_label_3
_geom_angle
O3 P1 O1 113.92(17)
O3 P1 O2 110.92(18)
O1 P1 O2 111.35(16)
O3 P1 C1 108.78(18)
O1 P1 C1 103.78(18)
O2 P1 C1 107.63(17)
O6 P2 O5 115.11(17)
O6 P2 O4 112.31(17)
O5 P2 O4 106.65(17)
O6 P2 C1 109.08(18)
O5 P2 C1 109.39(17)
O4 P2 C1 103.67(17)
O10 P3 O8 113.81(16)
O10 P3 O9 111.52(17)
O8 P3 O9 111.39(15)
O10 P3 C11 108.56(16)
O8 P3 C11 104.30(18)
O9 P3 C11 106.71(17)
O12 P4 O13 114.92(16)
O12 P4 O11 110.97(17)
O13 P4 O11 107.66(16)
O12 P4 C11 110.10(18)
O13 P4 C11 109.28(18)
O11 P4 C11 103.25(16)
O7 C1 C2 111.2(3)
O7 C1 P2 102.9(2)
C2 C1 P2 109.1(3)
O7 C1 P1 109.2(3)
C2 C1 P1 113.4(3)
P2 C1 P1 110.6(2)
C1 C2 C3 114.3(3)
C4 C3 C2 111.1(3)
N1 C4 C3 110.9(3)
N2 C5 C6 108.8(3)
N2 C5 C10 109.3(4)
C6 C5 C10 113.7(3)
C5 C6 C7 112.0(4)
C8 C7 C6 109.5(4)
C7 C8 C9 110.7(4)
C8 C9 C10 111.9(4)
N3 C10 C5 110.2(3)
N3 C10 C9 107.4(3)
C5 C10 C9 112.9(4)
O14 C11 C12 109.3(3)
O14 C11 P4 104.0(3)
C12 C11 P4 110.3(3)
O14 C11 P3 108.4(2)
C12 C11 P3 113.3(3)
P4 C11 P3 111.1(2)
C13 C12 C11 115.5(3)
C14 C13 C12 110.5(3)
N4 C14 C13 110.9(3)
N5 C15 C16 107.5(3)
N5 C15 C20 108.9(3)
C16 C15 C20 112.4(3)
C15 C16 C17 113.4(4)
C16 C17 C18 109.7(4)
C19 C18 C17 108.9(4)
C18 C19 C20 110.5(3)
N6 C20 C19 108.4(3)
N6 C20 C15 110.5(3)
C19 C20 C15 111.7(4)

loop_
_geom_bond_atom_site_label_1
_geom_bond_atom_site_label_2
_geom_bond_distance
P1 O3 1.506(3)
P1 O1 1.518(3)
P1 O2 1.538(3)
P1 C1 1.861(4)
P2 O6 1.505(3)
P2 O5 1.509(3)
P2 O4 1.578(3)
P2 C1 1.855(4)
P3 O10 1.511(3)
P3 O8 1.517(3)
P3 O9 1.540(3)
P3 C11 1.870(4)
P4 O12 1.503(3)
P4 O13 1.505(3)
P4 O11 1.585(3)
P4 C11 1.833(4)
O7 C1 1.439(5)
O14 C11 1.444(5)
N1 C4 1.500(5)
N2 C5 1.509(6)
N3 C10 1.516(5)
N4 C14 1.497(6)
N5 C15 1.498(6)
N6 C20 1.501(6)
C1 C2 1.524(6)
C2 C3 1.542(5)
C3 C4 1.514(6)
C5 C6 1.514(6)
C5 C10 1.518(6)
C6 C7 1.525(6)
C7 C8 1.516(7)
C8 C9 1.523(6)
C9 C10 1.525(6)
C11 C12 1.544(5)
C12 C13 1.521(6)
C13 C14 1.520(6)
C15 C16 1.515(6)
C15 C20 1.534(6)
C16 C17 1.521(6)
C17 C18 1.527(7)
C18 C19 1.520(6)
C19 C20 1.530(6)

loop_
_geom_hbond_atom_site_label_D
_geom_hbond_atom_site_label_H
_geom_hbond_atom_site_label_A
_geom_hbond_distance_DH
_geom_hbond_distance_HA
_geom_hbond_distance_DA
_geom_hbond_angle_DHA
_geom_hbond_site_symmetry_A
O4 H4 O2 0.86(2) 1.75(2) 2.586(4) 164(5) .
O7 H7 O15 0.85(2) 2.04(4) 2.746(4) 140(5) 1_655
O7 H7 O1 0.85(2) 2.30(5) 2.858(4) 123(4) .
O11 H11 O9 0.88(2) 1.75(2) 2.602(4) 165(5) .
O14 H14 O19 0.85(2) 2.06(4) 2.793(4) 143(5) .
O14 H14 O8 0.85(2) 2.34(5) 2.837(4) 117(4) .
O15 H1W O3 0.85(2) 1.88(2) 2.721(4) 168(5) .
O15 H2W O2 0.85(2) 1.90(2) 2.745(4) 168(5) 2_676
O16 H3W O15 0.85(2) 1.91(2) 2.755(4) 174(6) .
O16 H4W O13 0.86(2) 1.96(3) 2.785(4) 163(5) .
O17 H5W O3 0.85(2) 1.89(3) 2.701(4) 161(6) .
O17 H6W O13 0.86(2) 2.15(2) 3.002(4) 173(6) .
O18 H7W O19 0.85(2) 1.91(2) 2.755(4) 170(6) .
O18 H8W O6 0.85(2) 1.94(2) 2.790(4) 174(6) 2_675
O19 H9W O9 0.86(2) 1.93(2) 2.771(4) 168(5) 2_665
O19 H10W O10 0.86(2) 1.90(2) 2.751(4) 173(5) 1_455
O20 H11W O10 0.85(2) 1.91(3) 2.717(4) 157(6) 1_455
O20 H12W O6 0.86(2) 2.27(2) 3.110(4) 169(6) 2_675
N1 H1N O12 0.91(2) 1.84(2) 2.754(5) 175(5) .
N1 H2N O20 0.92(2) 2.25(3) 3.060(5) 147(5) 1_655
N1 H2N O10 0.92(2) 2.48(5) 3.012(5) 118(4) .
N1 H3N O13 0.90(2) 1.89(2) 2.788(5) 176(5) 1_655
N2 H4N O1 0.90(2) 1.78(3) 2.657(4) 162(5) .
N2 H5N O16 0.93(2) 1.89(3) 2.796(5) 164(5) 1_655
N2 H6N O12 0.91(2) 1.91(3) 2.787(5) 164(5) .
N3 H7N O7 0.91(2) 2.07(3) 2.876(4) 148(4) 2_776
N3 H8N O2 0.93(2) 1.92(2) 2.824(5) 164(5) 2_676
N3 H9N O1 0.90(2) 1.86(2) 2.729(4) 163(5) .
N5 H10N O8 0.92(2) 1.77(2) 2.661(4) 164(5) .
N5 H11N O5 0.90(2) 1.87(3) 2.723(4) 157(5) 2_775
N5 H12N O18 0.92(2) 1.91(2) 2.822(5) 168(5) .
N6 H13N O8 0.92(2) 1.82(2) 2.730(4) 172(5) .
N6 H14N O9 0.93(2) 1.88(2) 2.796(5) 168(5) 2_765
N6 H15N O14 0.92(2) 2.00(3) 2.847(4) 153(5) 2_665
N4 H16N O5 0.92(2) 1.84(2) 2.747(5) 171(5) 2_775
N4 H17N O6 0.92(2) 1.88(2) 2.797(5) 175(5) 2_675
N4 H18N O17 0.90(2) 2.23(3) 3.029(5) 148(4) 2_675
N4 H18N O3 0.90(2) 2.45(4) 3.105(5) 131(4) 2_675

loop_
_twin_individual_id
_twin_individual_mass_fraction_refined
_oxdiff_twin_reflns_isolated
_oxdiff_twin_reflns_overlapped
_twin_individual_twin_lattice_type
_twin_individual_twin_matrix_11
_twin_individual_twin_matrix_12
_twin_individual_twin_matrix_13
_twin_individual_twin_matrix_21
_twin_individual_twin_matrix_22
_twin_individual_twin_matrix_23
_twin_individual_twin_matrix_31
_twin_individual_twin_matrix_32
_twin_individual_twin_matrix_33
1 0.4694 18532 5027 ref 1.0000 0.0000 0.0000 0.0000 1.0000 0.0000 0.0000 0.0000 1.0000
2 0.5306 0 5027 nmt 1.0008 -0.0001 -0.0000 0.2025 -0.9995 0.0019 0.6004 -0.0018 -0.9995
